data_7203078
loop_
_publ_author_name
'Rajesh, B. M.'
'Iqbal, Javed'
'Babu, N. Jagadeesh'
'Nangia, Ashwini'

_publ_section_title
;
 Water mediated tube in tetrapeptide cyclo(Phe-Pro-Leu-Aha) trihydrate
 and crystal structure of cyclo(d-Phe-Pro-Leu-Aha) anhydrate
;
_journal_issue 10
_journal_name_full CrystEngComm
_journal_page_first 860
_journal_paper_doi 10.1039/b709700j
_journal_volume 9
_journal_year 2007
_chemical_absolute_configuration syn
_chemical_formula_moiety 'C26 H38 N4 O4 '
_chemical_formula_sum 'C26 H38 N4 O4'
_chemical_formula_weight 470.61
_space_group_IT_number 19
_symmetry_cell_setting orthorhombic
_symmetry_Int_Tables_number 19
_symmetry_space_group_name_Hall 'P 2ac 2ab'
_symmetry_space_group_name_H-M 'P 21 21 21'
_cell_angle_alpha 90
_cell_angle_beta 90
_cell_angle_gamma 90
_cell_formula_units_Z 4
_cell_length_a 11.292(6)
_cell_length_b 15.112(10)
_cell_length_c 15.805(12)
_cell_measurement_reflns_used 338
_cell_measurement_temperature 298.1
_cell_measurement_theta_max 26.4
_cell_measurement_theta_min 2.6
_cell_volume 2697(3)
_diffrn_detector_area_resol_mean 7.31
_diffrn_measured_fraction_theta_full 0.9885
_diffrn_measured_fraction_theta_max 0.9885
_diffrn_measurement_device_type 'Rigaku Mercury'
_diffrn_measurement_method \w
_diffrn_radiation_type 'Mo K\a'
_diffrn_radiation_wavelength 0.7107
_diffrn_reflns_av_R_equivalents 0.041
_diffrn_reflns_limit_h_max 12
_diffrn_reflns_limit_h_min -14
_diffrn_reflns_limit_k_max 18
_diffrn_reflns_limit_k_min -17
_diffrn_reflns_limit_l_max 17
_diffrn_reflns_limit_l_min -19
_diffrn_reflns_number 32348
_diffrn_reflns_theta_full 26.36
_diffrn_reflns_theta_max 26.36
_exptl_absorpt_coefficient_mu 0.079
_exptl_absorpt_correction_T_max 0.984
_exptl_absorpt_correction_T_min 0.980
_exptl_absorpt_correction_type multi-scan
_exptl_absorpt_process_details 'Jacobson, R. (1998) Private communication'
_exptl_crystal_colour colorless
_exptl_crystal_density_diffrn 1.159
_exptl_crystal_density_method 'not measured'
_exptl_crystal_description prism
_exptl_crystal_F_000 1016.00
_exptl_crystal_size_max 0.40
_exptl_crystal_size_mid 0.30
_exptl_crystal_size_min 0.20
_refine_diff_density_max 0.70
_refine_diff_density_min -0.44
_refine_ls_extinction_coef 594.0(20)
_refine_ls_extinction_method 'Larson (1970) Crystallographic Computing eq. 22'
_refine_ls_goodness_of_fit_ref 1.133
_refine_ls_hydrogen_treatment refall
_refine_ls_number_parameters 336
_refine_ls_number_reflns 2740
_refine_ls_R_factor_gt 0.0820
_refine_ls_shift/su_max 0.0100
_refine_ls_structure_factor_coef F
_refine_ls_weighting_details
;
Chebychev polynomial with 3 parameters (Carruthers & Watkin, 1979)
6.6463 0.9035 4.5514
;
_refine_ls_weighting_scheme calc
_refine_ls_wR_factor_ref 0.0970
_reflns_number_gt 2528
_reflns_number_total 3091
_reflns_threshold_expression F^2^>2.0\s(F^2^)
_cod_data_source_file b709700j.txt
_cod_data_source_block '__BMR_161_JMB'
_cod_original_cell_volume 2696.9(30)
_cod_original_sg_symbol_H-M 'P 21 21 21 '
_cod_original_formula_sum 'C26 H38 N4 O4 '
_cod_database_code 7203078

loop_
_symmetry_equiv_pos_as_xyz
x,y,z
x+1/2,-y+1/2,-z
-x,y+1/2,-z+1/2
-x+1/2,-y,z+1/2

loop_
_atom_site_aniso_label
_atom_site_aniso_U_11
_atom_site_aniso_U_22
_atom_site_aniso_U_33
_atom_site_aniso_U_23
_atom_site_aniso_U_13
_atom_site_aniso_U_12
O1 0.069(2) 0.052(2) 0.056(2) 0.0040(10) 0.010(2) 0.008(2)
O2 0.055(2) 0.054(2) 0.0450(10) -0.0054(13) -0.0076(13) 0.0019(13)
O3 0.081(2) 0.063(2) 0.072(2) 0.001(2) 0.022(2) -0.015(2)
O4 0.133(4) 0.062(2) 0.065(2) -0.023(2) -0.015(2) 0.014(2)
N1 0.083(3) 0.056(2) 0.047(2) -0.007(2) -0.007(2) 0.003(2)
N2 0.073(2) 0.044(2) 0.042(2) 0.003(2) 0.007(2) 0.000(2)
N3 0.056(2) 0.043(2) 0.039(2) -0.0022(13) -0.0030(10) -0.0010(10)
N4 0.060(2) 0.041(2) 0.050(2) 0.001(2) 0.007(2) -0.006(2)
C1 0.084(4) 0.079(3) 0.054(3) 0.000(2) -0.012(3) 0.012(3)
C2 0.137(6) 0.072(3) 0.061(3) 0.004(3) -0.013(4) 0.021(4)
C3 0.121(5) 0.082(4) 0.070(3) 0.003(3) -0.005(4) -0.007(4)
C4 0.105(4) 0.061(3) 0.057(3) -0.009(2) 0.018(3) -0.012(3)
C5 0.082(3) 0.054(2) 0.055(3) -0.008(2) 0.019(3) -0.003(3)
C6 0.058(2) 0.048(2) 0.050(2) -0.003(2) 0.008(2) -0.003(2)
C7 0.061(2) 0.043(2) 0.041(2) -0.004(2) -0.003(2) -0.004(2)
C8 0.080(3) 0.044(2) 0.051(2) 0.000(2) 0.003(2) 0.005(2)
C9 0.074(3) 0.040(2) 0.063(3) -0.007(2) -0.005(3) 0.006(2)
C10 0.073(3) 0.067(3) 0.075(3) -0.017(3) 0.003(3) -0.013(3)
C11 0.114(5) 0.096(4) 0.083(4) -0.037(4) 0.001(4) -0.027(4)
C12 0.134(6) 0.102(5) 0.066(3) -0.034(3) 0.014(4) -0.024(5)
C13 0.088(4) 0.084(4) 0.085(4) -0.019(3) 0.016(3) -0.010(3)
C14 0.067(3) 0.055(3) 0.076(3) -0.013(2) 0.000(3) 0.001(2)
C15 0.050(2) 0.042(2) 0.038(2) -0.009(2) -0.006(2) 0.005(2)
C16 0.057(2) 0.055(2) 0.041(2) 0.000(2) 0.000(2) 0.002(2)
C17 0.094(4) 0.091(4) 0.044(2) -0.001(2) 0.004(3) -0.009(3)
C19 0.072(3) 0.071(3) 0.055(2) 0.005(2) -0.019(2) -0.012(3)
C20 0.059(3) 0.049(2) 0.042(2) 0.006(2) -0.001(2) 0.002(2)
C21 0.066(3) 0.043(2) 0.055(2) -0.003(2) 0.001(2) -0.005(2)
C22 0.091(4) 0.055(3) 0.076(3) -0.009(2) -0.009(3) 0.011(3)
C26 0.066(3) 0.050(2) 0.051(2) -0.006(2) 0.005(2) -0.002(2)

loop_
_atom_site_label
_atom_site_type_symbol
_atom_site_thermal_displace_type
_atom_site_fract_x
_atom_site_fract_y
_atom_site_fract_z
_atom_site_occupancy
_atom_site_U_iso_or_equiv
_atom_site_calc_flag
_atom_site_refinement_flags
O1 O Uani -0.1003(3) 0.3371(2) 0.6233(2) 1.000 0.0590(12) . .
O2 O Uani 0.1443(3) 0.2547(2) 0.5774(2) 1.000 0.0513(10) . .
O3 O Uani 0.2213(4) 0.4573(2) 0.4298(2) 1.000 0.0720(12) . .
O4 O Uani 0.1283(5) 0.5733(3) 0.6992(2) 1.000 0.0867(16) . .
N1 N Uani 0.1643(4) 0.4301(3) 0.6703(3) 1.000 0.0620(14) . .
N2 N Uani -0.0663(4) 0.1970(2) 0.6624(2) 1.000 0.0530(12) . .
N3 N Uani 0.0301(3) 0.2668(2) 0.4615(2) 1.000 0.0460(12) . .
N4 N Uani 0.0611(4) 0.4406(3) 0.5148(2) 1.000 0.0503(12) . .
C1 C Uani 0.2211(6) 0.4068(4) 0.7493(3) 1.000 0.0723(19) . .
C2 C Uani 0.1589(8) 0.3243(4) 0.7901(4) 1.000 0.090(2) . .
C3 C Uani 0.0578(7) 0.3419(5) 0.8479(4) 1.000 0.091(2) . .
C4 C Uani -0.0541(6) 0.3730(4) 0.8083(3) 1.000 0.0743(19) . .
C5 C Uani -0.1329(5) 0.3012(3) 0.7682(3) 1.000 0.0637(16) . .
C6 C Uani -0.0985(4) 0.2801(3) 0.6791(3) 1.000 0.0520(12) . .
C7 C Uani -0.0353(4) 0.1699(3) 0.5766(3) 1.000 0.0483(12) . .
C8 C Uani 0.0214(5) 0.0777(3) 0.5802(3) 1.000 0.0583(14) . .
C9 C Uani 0.0437(5) 0.0425(3) 0.4922(3) 1.000 0.0590(16) . .
C10 C Uani -0.0446(5) -0.0051(4) 0.4506(4) 1.000 0.0717(17) . .
C11 C Uani -0.0300(7) -0.0324(5) 0.3691(4) 1.000 0.098(3) . .
C12 C Uani 0.0740(8) -0.0138(5) 0.3272(4) 1.000 0.101(3) . .
C13 C Uani 0.1623(6) 0.0339(4) 0.3658(4) 1.000 0.086(2) . .
C14 C Uani 0.1464(5) 0.0611(3) 0.4491(4) 1.000 0.0660(17) . .
C15 C Uani 0.0514(4) 0.2349(3) 0.5395(2) 1.000 0.0433(12) . .
C16 C Uani 0.1191(4) 0.3210(3) 0.4184(3) 1.000 0.0510(12) . .
C17 C Uani 0.0747(6) 0.3252(5) 0.3273(3) 1.000 0.076(2) . .
C18 C Uiso -0.0547(8) 0.3112(6) 0.3364(6) 1.000 0.106(2) . .
C19 C Uani -0.0719(5) 0.2476(4) 0.4064(3) 1.000 0.0660(16) . .
C20 C Uani 0.1385(4) 0.4121(3) 0.4559(3) 1.000 0.0500(14) . .
C21 C Uani 0.0764(4) 0.5230(3) 0.5609(3) 1.000 0.0547(14) . .
C22 C Uani -0.0367(6) 0.5775(4) 0.5610(4) 1.000 0.0740(19) . .
C23 C Uiso -0.0856(7) 0.6069(5) 0.4768(5) 1.000 0.099(2) . .
C24 C Uiso 0.009(2) 0.6662(13) 0.4354(13) 0.600 0.129(6) . .
C25 C Uiso -0.2060(10) 0.6567(8) 0.4960(8) 0.600 0.085(3) . .
C26 C Uani 0.1249(4) 0.5099(3) 0.6498(3) 1.000 0.0557(14) . .
C27 C Uiso -0.175(2) 0.6767(12) 0.4680(10) 0.400 0.095(6) . .
C28 C Uiso -0.003(2) 0.633(2) 0.410(2) 0.400 0.131(9) . .
H3 H Uiso -0.0346(6) 0.4144(4) 0.7653(3) 1.000 0.089(2) calc .
H4 H Uiso -0.0994(6) 0.4015(4) 0.8510(3) 1.000 0.089(2) calc .
H5 H Uiso 0.0411(7) 0.2887(5) 0.8777(4) 1.000 0.109(2) calc .
H6 H Uiso 0.0824(7) 0.3861(5) 0.8868(4) 1.000 0.109(2) calc .
H7 H Uiso 0.2170(8) 0.2929(4) 0.8215(4) 1.000 0.108(3) calc .
H8 H Uiso 0.1306(8) 0.2880(4) 0.7453(4) 1.000 0.108(3) calc .
H9 H Uiso 0.2161(6) 0.4554(4) 0.7873(3) 1.000 0.087(2) calc .
H10 H Uiso 0.3020(6) 0.3933(4) 0.7388(3) 1.000 0.087(2) calc .
H11 H Uiso 0.163(5) 0.392(3) 0.634(3) 1.000 0.053(13) calc .
H12 H Uiso 0.1335(4) 0.5568(3) 0.5307(3) 1.000 0.065(2) calc .
H13 H Uiso -0.0964(6) 0.5427(4) 0.5872(4) 1.000 0.089(2) calc .
H14 H Uiso -0.0226(6) 0.6290(4) 0.5940(4) 1.000 0.089(2) calc .
H16 H Uiso 0.021(4) 0.408(3) 0.529(3) 1.000 0.030(11) calc .
H23 H Uiso 0.1925(4) 0.2902(3) 0.4189(3) 1.000 0.061(2) calc .
H24 H Uiso 0.0905(6) 0.3815(5) 0.3029(3) 1.000 0.092(2) calc .
H25 H Uiso 0.1097(6) 0.2803(5) 0.2935(3) 1.000 0.092(2) calc .
H26 H Uiso -0.0864(8) 0.2877(6) 0.2854(6) 1.000 0.127(3) calc .
H27 H Uiso -0.0930(8) 0.3655(6) 0.3493(6) 1.000 0.127(3) calc .
H28 H Uiso -0.0697(5) 0.1883(4) 0.3865(3) 1.000 0.079(2) calc .
H29 H Uiso -0.1448(5) 0.2578(4) 0.4349(3) 1.000 0.079(2) calc .
H30 H Uiso -0.1047(4) 0.1679(3) 0.5427(3) 1.000 0.058(2) calc .
H31 H Uiso -0.0298(5) 0.0382(3) 0.6094(3) 1.000 0.070(2) calc .
H32 H Uiso 0.0947(5) 0.0816(3) 0.6095(3) 1.000 0.070(2) calc .
H33 H Uiso 0.2082(5) 0.0924(3) 0.4769(4) 1.000 0.079(2) calc .
H34 H Uiso 0.2331(6) 0.0476(4) 0.3361(4) 1.000 0.103(2) calc .
H35 H Uiso 0.0835(8) -0.0326(5) 0.2702(4) 1.000 0.121(3) calc .
H36 H Uiso -0.0908(7) -0.0649(5) 0.3416(4) 1.000 0.117(3) calc .
H37 H Uiso -0.1161(5) -0.0189(4) 0.4794(4) 1.000 0.086(2) calc .
H38 H Uiso -0.068(4) 0.155(3) 0.704(3) 1.000 0.041(10) calc .
H1 H Uiso -0.2128(5) 0.3211(3) 0.7688(3) 1.000 0.077(2) calc .
H2 H Uiso -0.1262(5) 0.2489(3) 0.8011(3) 1.000 0.076(2) calc .

loop_
_atom_type_symbol
_atom_type_description
_atom_type_scat_dispersion_real
_atom_type_scat_dispersion_imag
_atom_type_scat_source
C C 0.003 0.002
;
International Tables for Crystallography
(1992, Vol. C, Tables 4.2.6.8 and 6.1.1.4)
;
H H 0.000 0.000
;
International Tables for Crystallography
(1992, Vol. C, Table 6.1.1.4)
;
N N 0.006 0.003
;
International Tables for Crystallography
(1992, Vol. C, Tables 4.2.6.8 and 6.1.1.4)
;
O O 0.011 0.006
;
International Tables for Crystallography
(1992, Vol. C, Tables 4.2.6.8 and 6.1.1.4)
;

loop_
_geom_angle_atom_site_label_1
_geom_angle_atom_site_label_2
_geom_angle_atom_site_label_3
_geom_angle
_geom_angle_site_symmetry_1
_geom_angle_site_symmetry_2
_geom_angle_site_symmetry_3
_geom_angle_publ_flag
C1 N1 C26 125.5(5) . . . yes
C6 N2 C7 120.9(4) . . . yes
C15 N3 C16 120.3(4) . . . yes
C15 N3 C19 127.7(4) . . . yes
C16 N3 C19 111.8(3) . . . yes
C20 N4 C21 122.9(4) . . . yes
C26 N1 H11 118(4) . . . no
C1 N1 H11 116(4) . . . no
C7 N2 H38 119(3) . . . no
C6 N2 H38 120(3) . . . no
C20 N4 H16 114(4) . . . no
C21 N4 H16 121(4) . . . no
N1 C1 C2 110.5(5) . . . yes
C1 C2 C3 117.0(5) . . . no
C2 C3 C4 116.8(5) . . . no
C3 C4 C5 116.2(5) . . . no
C4 C5 C6 112.8(4) . . . no
O1 C6 C5 121.4(4) . . . yes
O1 C6 N2 121.4(4) . . . yes
N2 C6 C5 117.3(4) . . . yes
N2 C7 C15 109.6(4) . . . yes
N2 C7 C8 108.7(4) . . . yes
C8 C7 C15 109.6(4) . . . no
C7 C8 C9 110.8(4) . . . no
C8 C9 C14 121.7(5) . . . no
C8 C9 C10 119.8(5) . . . no
C10 C9 C14 118.4(5) . . . no
C9 C10 C11 121.0(6) . . . no
C10 C11 C12 119.7(7) . . . no
C11 C12 C13 120.8(6) . . . no
C12 C13 C14 118.8(6) . . . no
C9 C14 C13 121.2(5) . . . no
N3 C15 C7 118.3(4) . . . yes
O2 C15 C7 121.2(3) . . . yes
O2 C15 N3 120.4(4) . . . yes
C17 C16 C20 112.3(4) . . . no
N3 C16 C17 103.7(4) . . . yes
N3 C16 C20 115.2(4) . . . yes
C16 C17 C18 103.1(5) . . . no
C17 C18 C19 107.1(7) . . . no
N3 C19 C18 102.2(5) . . . yes
O3 C20 N4 123.2(4) . . . yes
N4 C20 C16 117.8(4) . . . yes
O3 C20 C16 118.9(4) . . . yes
N4 C21 C22 111.4(4) . . . yes
C22 C21 C26 111.9(4) . . . no
N4 C21 C26 113.2(4) . . . yes
C21 C22 C23 117.8(5) . . . no
C22 C23 C25 106.6(7) . . . no
C22 C23 C24 107.0(10) . . . no
C24 C23 C25 113.6(10) . . . no
C22 C23 C27 123.2(9) . . . no
C22 C23 C28 118.9(12) . . . no
C27 C23 C28 100.2(14) . . . no
N1 C26 C21 117.7(4) . . . yes
O4 C26 N1 122.7(5) . . . yes
O4 C26 C21 119.6(4) . . . yes
N1 C1 H9 109.3(6) . . . no
N1 C1 H10 109.1(5) . . . no
C2 C1 H9 109.1(6) . . . no
C2 C1 H10 109.4(7) . . . no
H9 C1 H10 109.5(8) . . . no
C1 C2 H7 107.6(9) . . . no
C1 C2 H8 107.6(7) . . . no
C3 C2 H7 107.4(7) . . . no
C3 C2 H8 107.6(9) . . . no
H7 C2 H8 109.5(9) . . . no
C2 C3 H5 107.8(8) . . . no
C2 C3 H6 107.4(8) . . . no
C4 C3 H5 107.9(8) . . . no
C4 C3 H6 107.4(8) . . . no
H5 C3 H6 109.4(9) . . . no
C3 C4 H3 108.2(7) . . . no
C3 C4 H4 107.6(6) . . . no
C5 C4 H3 107.7(6) . . . no
C5 C4 H4 107.5(7) . . . no
H3 C4 H4 109.6(8) . . . no
C4 C5 H1 108.7(5) . . . no
C4 C5 H2 108.4(6) . . . no
C6 C5 H1 108.9(5) . . . no
C6 C5 H2 108.5(5) . . . no
H1 C5 H2 109.5(7) . . . no
N2 C7 H30 109.6(5) . . . no
C8 C7 H30 109.7(5) . . . no
C15 C7 H30 109.7(5) . . . no
C7 C8 H31 109.5(6) . . . no
C7 C8 H32 109.0(5) . . . no
C9 C8 H31 109.1(5) . . . no
C9 C8 H32 109.0(6) . . . no
H31 C8 H32 109.4(6) . . . no
C9 C10 H37 119.7(7) . . . no
C11 C10 H37 119.3(7) . . . no
C10 C11 H36 120.1(8) . . . no
C12 C11 H36 120.1(8) . . . no
C11 C12 H35 119.4(10) . . . no
C13 C12 H35 119.7(10) . . . no
C12 C13 H34 120.4(7) . . . no
C14 C13 H34 120.8(7) . . . no
C9 C14 H33 119.5(7) . . . no
C13 C14 H33 119.3(7) . . . no
N3 C16 H23 108.7(5) . . . no
C17 C16 H23 108.3(5) . . . no
C20 C16 H23 108.4(5) . . . no
C16 C17 H24 111.0(6) . . . no
C16 C17 H25 111.4(7) . . . no
C18 C17 H24 110.6(8) . . . no
C18 C17 H25 111.3(8) . . . no
H24 C17 H25 109.5(8) . . . no
C17 C18 H26 110.0(10) . . . no
C17 C18 H27 110.3(10) . . . no
C19 C18 H26 110.0(10) . . . no
C19 C18 H27 110.0(10) . . . no
H26 C18 H27 109.5(12) . . . no
N3 C19 H28 111.2(6) . . . no
N3 C19 H29 111.4(5) . . . no
C18 C19 H28 111.2(6) . . . no
C18 C19 H29 111.3(7) . . . no
H28 C19 H29 109.4(8) . . . no
N4 C21 H12 106.8(5) . . . no
C22 C21 H12 106.2(5) . . . no
C26 C21 H12 106.8(5) . . . no
C21 C22 H13 107.3(6) . . . no
C21 C22 H14 107.7(7) . . . no
C23 C22 H13 106.7(7) . . . no
C23 C22 H14 107.7(7) . . . no
H13 C22 H14 109.5(8) . . . no

loop_
_geom_bond_atom_site_label_1
_geom_bond_atom_site_label_2
_geom_bond_distance
_geom_bond_site_symmetry_1
_geom_bond_site_symmetry_2
_geom_bond_publ_flag
O1 C6 1.233(6) . . yes
O2 C15 1.245(5) . . yes
O3 C20 1.229(6) . . yes
O4 C26 1.237(6) . . yes
N1 C1 1.447(7) . . yes
N1 C26 1.326(7) . . yes
N2 C6 1.334(6) . . yes
N2 C7 1.459(6) . . yes
N3 C15 1.345(5) . . yes
N3 C16 1.465(6) . . yes
N3 C19 1.473(6) . . yes
N4 C20 1.348(6) . . yes
N4 C21 1.453(6) . . yes
N1 H11 0.81(5) . . no
N2 H38 0.91(5) . . no
N4 H16 0.71(5) . . no
C1 C2 1.570(9) . . no
C2 C3 1.486(11) . . no
C3 C4 1.486(10) . . no
C4 C5 1.540(8) . . no
C5 C6 1.495(7) . . no
C7 C15 1.506(6) . . no
C7 C8 1.534(7) . . no
C8 C9 1.510(7) . . no
C9 C10 1.394(8) . . no
C9 C14 1.374(8) . . no
C10 C11 1.363(9) . . no
C11 C12 1.377(11) . . no
C12 C13 1.373(10) . . no
C13 C14 1.391(9) . . no
C16 C17 1.526(7) . . no
C16 C20 1.515(7) . . no
C17 C18 1.483(11) . . no
C18 C19 1.478(11) . . no
C21 C22 1.520(8) . . no
C21 C26 1.521(7) . . no
C22 C23 1.508(10) . . no
C23 C24 1.54(2) . . no
C23 C25 1.583(14) . . no
C23 C27 1.47(2) . . no
C23 C28 1.46(3) . . no
C1 H9 0.950(8) . . no
C1 H10 0.951(9) . . no
C2 H7 0.950(11) . . no
C2 H8 0.951(9) . . no
C3 H5 0.951(10) . . no
C3 H6 0.949(10) . . no
C4 H3 0.950(8) . . no
C4 H4 0.950(8) . . no
C5 H1 0.951(8) . . no
C5 H2 0.949(7) . . no
C7 H30 0.950(7) . . no
C8 H31 0.951(7) . . no
C8 H32 0.950(8) . . no
C10 H37 0.950(8) . . no
C11 H36 0.950(11) . . no
C12 H35 0.951(9) . . no
C13 H34 0.950(9) . . no
C14 H33 0.951(8) . . no
C16 H23 0.951(6) . . no
C17 H24 0.951(10) . . no
C17 H25 0.950(9) . . no
C18 H26 0.951(13) . . no
C18 H27 0.950(13) . . no
C19 H28 0.950(8) . . no
C19 H29 0.951(8) . . no
C21 H12 0.951(7) . . no
C22 H13 0.950(9) . . no
C22 H14 0.950(9) . . no

loop_
_geom_torsion_atom_site_label_1
_geom_torsion_atom_site_label_2
_geom_torsion_atom_site_label_3
_geom_torsion_atom_site_label_4
_geom_torsion
_geom_torsion_site_symmetry_1
_geom_torsion_site_symmetry_2
_geom_torsion_site_symmetry_3
_geom_torsion_site_symmetry_4
_geom_torsion_publ_flag
C26 N1 C1 C2 128.0(6) . . . . no
C1 N1 C26 O4 -3.4(8) . . . . no
C1 N1 C26 C21 175.3(5) . . . . no
C7 N2 C6 O1 -1.8(7) . . . . no
C7 N2 C6 C5 177.9(4) . . . . no
C6 N2 C7 C8 168.6(4) . . . . no
C6 N2 C7 C15 48.9(6) . . . . no
C16 N3 C15 O2 3.6(6) . . . . no
C16 N3 C15 C7 -172.1(4) . . . . no
C19 N3 C15 O2 177.3(4) . . . . no
C19 N3 C15 C7 1.7(6) . . . . no
C15 N3 C16 C17 167.4(4) . . . . no
C15 N3 C16 C20 -69.6(5) . . . . no
C19 N3 C16 C17 -7.3(5) . . . . no
C19 N3 C16 C20 115.8(4) . . . . no
C15 N3 C19 C18 171.9(5) . . . . no
C16 N3 C19 C18 -14.0(6) . . . . no
C21 N4 C20 O3 -8.0(7) . . . . no
C21 N4 C20 C16 174.2(4) . . . . no
C20 N4 C21 C22 131.8(5) . . . . no
C20 N4 C21 C26 -101.1(5) . . . . no
N1 C1 C2 C3 -89.2(7) . . . . no
C1 C2 C3 C4 71.8(8) . . . . no
C2 C3 C4 C5 80.3(7) . . . . no
C3 C4 C5 C6 -85.6(6) . . . . no
C4 C5 C6 O1 -60.3(6) . . . . no
C4 C5 C6 N2 120.0(5) . . . . no
N2 C7 C8 C9 174.2(4) . . . . no
N2 C7 C15 O2 53.0(5) . . . . no
N2 C7 C15 N3 -131.5(4) . . . . no
C8 C7 C15 O2 -66.2(5) . . . . no
C8 C7 C15 N3 109.4(4) . . . . no
C15 C7 C8 C9 -66.1(5) . . . . no
C7 C8 C9 C10 -88.3(6) . . . . no
C7 C8 C9 C14 87.2(6) . . . . no
C8 C9 C14 C13 -175.2(5) . . . . no
C10 C9 C14 C13 0.4(8) . . . . no
C8 C9 C10 C11 175.5(6) . . . . no
C14 C9 C10 C11 -0.2(8) . . . . no
C9 C10 C11 C12 0.8(10) . . . . no
C10 C11 C12 C13 -1.6(11) . . . . no
C11 C12 C13 C14 1.8(10) . . . . no
C12 C13 C14 C9 -1.2(9) . . . . no
C20 C16 C17 C18 -99.5(6) . . . . no
N3 C16 C20 O3 171.3(4) . . . . no
N3 C16 C20 N4 -10.7(6) . . . . no
C17 C16 C20 O3 -70.3(6) . . . . no
C17 C16 C20 N4 107.7(5) . . . . no
N3 C16 C17 C18 25.5(6) . . . . no
C16 C17 C18 C19 -35.6(8) . . . . no
C17 C18 C19 N3 30.7(7) . . . . no
N4 C21 C26 N1 10.2(6) . . . . no
C22 C21 C26 O4 -44.3(6) . . . . no
N4 C21 C26 O4 -171.1(5) . . . . no
N4 C21 C22 C23 -60.6(7) . . . . no
C26 C21 C22 C23 171.5(5) . . . . no
C22 C21 C26 N1 137.1(5) . . . . no
C21 C22 C23 C24 -61.4(10) . . . . no
C21 C22 C23 C25 176.7(6) . . . . no
